data_7034742
loop_
_publ_author_name
'Zhou, Xue-Quan'
'Sun, Qian'
'Jiang, Lin'
'Li, Si-Tong'
'Gu, Wen'
'Tian, Jin-Lei'
'Liu, Xin'
'Yan, Shi-Ping'

_publ_section_title
;
 Synthesis, characterization, DNA/BSA interactions and anticancer activity
 of achiral and chiral copper complexes.
;
_journal_issue 20
_journal_name_full 'Dalton transactions (Cambridge, England : 2003)'
_journal_page_first 9516
_journal_page_last 9527
_journal_paper_doi 10.1039/c5dt00931f
_journal_volume 44
_journal_year 2015
_chemical_absolute_configuration s
_chemical_formula_sum 'C24 H23 Cl Cu F6 N3 P'
_chemical_formula_weight 597.41
_chemical_name_systematic
; 
 ? 
;
_space_group_IT_number 19
_symmetry_cell_setting orthorhombic
_symmetry_space_group_name_Hall 'P 2ac 2ab'
_symmetry_space_group_name_H-M 'P 21 21 21'
_atom_sites_solution_hydrogens geom
_atom_sites_solution_primary direct
_atom_sites_solution_secondary difmap
_audit_creation_method SHELXL-97
_audit_update_record
;
2014-07-12 deposited with the CCDC.
2015-04-07 downloaded from the CCDC.
;
_cell_angle_alpha 90.00
_cell_angle_beta 90.00
_cell_angle_gamma 90.00
_cell_formula_units_Z 8
_cell_length_a 14.258(3)
_cell_length_b 15.075(3)
_cell_length_c 23.007(5)
_cell_measurement_reflns_used 4048
_cell_measurement_temperature 113(2)
_cell_measurement_theta_max 27.9
_cell_measurement_theta_min 2.0
_cell_volume 4945.1(18)
_computing_structure_refinement 'SHELXL-97 (Sheldrick, 1997)'
_computing_structure_solution 'SHELXS-97 (Sheldrick, 1990)'
_diffrn_ambient_temperature 113(2)
_diffrn_measured_fraction_theta_full 1.000
_diffrn_measured_fraction_theta_max 1.000
_diffrn_radiation_monochromator graphite
_diffrn_radiation_source 'fine-focus sealed tube'
_diffrn_radiation_type MoK\a
_diffrn_radiation_wavelength 0.71073
_diffrn_reflns_av_R_equivalents 0.0502
_diffrn_reflns_av_sigmaI/netI 0.0455
_diffrn_reflns_limit_h_max 16
_diffrn_reflns_limit_h_min -16
_diffrn_reflns_limit_k_max 17
_diffrn_reflns_limit_k_min -13
_diffrn_reflns_limit_l_max 27
_diffrn_reflns_limit_l_min -22
_diffrn_reflns_number 40815
_diffrn_reflns_theta_full 25.01
_diffrn_reflns_theta_max 25.01
_diffrn_reflns_theta_min 1.61
_exptl_absorpt_coefficient_mu 1.120
_exptl_absorpt_correction_T_max 0.9908
_exptl_absorpt_correction_T_min 0.9847
_exptl_absorpt_correction_type multi-scan
_exptl_absorpt_process_details CrystalClear
_exptl_crystal_colour blue
_exptl_crystal_density_diffrn 1.605
_exptl_crystal_density_method 'not measured'
_exptl_crystal_description Prism
_exptl_crystal_F_000 2424
_exptl_crystal_size_max 0.20
_exptl_crystal_size_mid 0.20
_exptl_crystal_size_min 0.20
_platon_squeeze_details
;
;
_refine_diff_density_max 0.479
_refine_diff_density_min -0.607
_refine_diff_density_rms 0.082
_refine_ls_abs_structure_details 'Flack H D (1983), Acta Cryst. A39, 876-881'
_refine_ls_abs_structure_Flack -10(10)
_refine_ls_extinction_method none
_refine_ls_goodness_of_fit_ref 1.026
_refine_ls_hydrogen_treatment mixed
_refine_ls_matrix_type full
_refine_ls_number_parameters 651
_refine_ls_number_reflns 8706
_refine_ls_number_restraints 12
_refine_ls_restrained_S_all 1.026
_refine_ls_R_factor_all 0.0533
_refine_ls_R_factor_gt 0.0485
_refine_ls_shift/su_max 0.001
_refine_ls_shift/su_mean 0.000
_refine_ls_structure_factor_coef Fsqd
_refine_ls_weighting_details 'calc w=1/[\s^2^(Fo^2^)+(0.0621P)^2^+7.8689P] where P=(Fo^2^+2Fc^2^)/3'
_refine_ls_weighting_scheme calc
_refine_ls_wR_factor_gt 0.1180
_refine_ls_wR_factor_ref 0.1214
_reflns_number_gt 7989
_reflns_number_total 8706
_reflns_threshold_expression >2sigma(I)
_cod_data_source_file c5dt00931f2.cif
_cod_data_source_block bb
_cod_depositor_comments
;
The following automatic conversions were performed:

'_symmetry_cell_setting' value 'Orthorhombic' changed to
'orthorhombic' according to
/usr/data/users/saulius/crontab/automatic-downloads/rss-feeds/RSC/lib/dictionaries/cif_core.dic
dictionary named 'cif_core.dic' version 2.4.2 from 2011-04-26.

Automatic conversion script
Id: cif_fix_values 3143 2015-03-26 13:38:13Z robertas 

 Adding full bibliography for 7034739--7034744.cif.
;
_cod_original_sg_symbol_H-M P2(1)2(1)2(1)
_cod_database_code 7034742

loop_
_symmetry_equiv_pos_as_xyz
'x, y, z'
'-x+1/2, -y, z+1/2'
'x+1/2, -y+1/2, -z'
'-x, y+1/2, -z+1/2'

loop_
_atom_site_label
_atom_site_type_symbol
_atom_site_fract_x
_atom_site_fract_y
_atom_site_fract_z
_atom_site_U_iso_or_equiv
_atom_site_adp_type
_atom_site_occupancy
_atom_site_symmetry_multiplicity
_atom_site_calc_flag
_atom_site_refinement_flags
Cu1 Cu 0.16287(3) 0.68323(3) 0.24591(2) 0.01627(13) Uani 1 1 d .
Cu2 Cu 0.33578(3) 0.85122(3) 0.24641(2) 0.01789(13) Uani 1 1 d .
N1 N 0.1478(3) 0.6899(3) 0.16180(15) 0.0176(8) Uani 1 1 d .
N2 N 0.0279(2) 0.7080(2) 0.24657(16) 0.0182(7) Uani 1 1 d .
N3 N 0.1469(3) 0.6790(3) 0.33117(15) 0.0206(8) Uani 1 1 d .
N4 N 0.3565(3) 0.8435(3) 0.16171(16) 0.0207(9) Uani 1 1 d .
N5 N 0.4706(2) 0.8395(2) 0.24967(16) 0.0198(7) Uani 1 1 d .
N6 N 0.3433(3) 0.8460(3) 0.33219(15) 0.0214(8) Uani 1 1 d .
Cl1 Cl 0.31012(6) 0.65474(6) 0.24658(5) 0.0201(2) Uani 1 1 d .
Cl2 Cl 0.19047(7) 0.88479(7) 0.24155(5) 0.0228(2) Uani 1 1 d .
C1 C 0.0432(3) 0.5053(3) 0.1799(2) 0.0268(11) Uani 1 1 d .
C2 C 0.1116(3) 0.4815(3) 0.2218(2) 0.0276(11) Uani 1 1 d .
H2 H 0.1091 0.5035 0.2595 0.033 Uiso 1 1 calc R
C3 C 0.1810(4) 0.4256(3) 0.2047(3) 0.0351(13) Uani 1 1 d .
H3 H 0.2262 0.4091 0.2318 0.042 Uiso 1 1 calc R
C4 C 0.1873(4) 0.3914(4) 0.1476(3) 0.0419(14) Uani 1 1 d .
H4 H 0.2376 0.3553 0.1374 0.050 Uiso 1 1 calc R
C5 C 0.1227(4) 0.4103(4) 0.1090(3) 0.0423(15) Uani 1 1 d .
H5 H 0.1261 0.3859 0.0719 0.051 Uiso 1 1 calc R
C6 C 0.0515(4) 0.4648(3) 0.1227(2) 0.0280(11) Uani 1 1 d .
C7 C -0.0204(4) 0.4834(4) 0.0825(3) 0.0403(14) Uani 1 1 d .
H7 H -0.0184 0.4586 0.0455 0.048 Uiso 1 1 calc R
C8 C -0.0911(4) 0.5363(4) 0.0972(3) 0.0395(13) Uani 1 1 d .
H8 H -0.1399 0.5455 0.0711 0.047 Uiso 1 1 calc R
C9 C -0.0933(4) 0.5790(4) 0.1523(2) 0.0348(13) Uani 1 1 d .
H9 H -0.1425 0.6177 0.1602 0.042 Uiso 1 1 calc R
C10 C -0.0281(3) 0.5663(3) 0.1933(2) 0.0263(11) Uani 1 1 d .
C11 C -0.0308(3) 0.6196(3) 0.2503(2) 0.0222(9) Uani 1 1 d .
H11 H -0.0019 0.5827 0.2804 0.027 Uiso 1 1 calc R
C12 C -0.1252(3) 0.6416(4) 0.2703(2) 0.0334(12) Uani 1 1 d .
H12A H -0.1492 0.6904 0.2479 0.050 Uiso 1 1 calc R
H12B H -0.1230 0.6580 0.3106 0.050 Uiso 1 1 calc R
H12C H -0.1654 0.5911 0.2655 0.050 Uiso 1 1 calc R
C13 C 0.2049(3) 0.6573(3) 0.12119(19) 0.0207(10) Uani 1 1 d .
H13 H 0.2593 0.6286 0.1331 0.025 Uiso 1 1 calc R
C14 C 0.1876(4) 0.6639(3) 0.0626(2) 0.0273(11) Uani 1 1 d .
H14 H 0.2289 0.6395 0.0357 0.033 Uiso 1 1 calc R
C15 C 0.1104(4) 0.7061(4) 0.0450(2) 0.0354(13) Uani 1 1 d .
H15 H 0.0974 0.7129 0.0057 0.042 Uiso 1 1 calc R
C16 C 0.0499(3) 0.7397(4) 0.0868(2) 0.0283(12) Uani 1 1 d .
H16 H -0.0045 0.7694 0.0758 0.034 Uiso 1 1 calc R
C17 C 0.0710(3) 0.7288(3) 0.1441(2) 0.0210(10) Uani 1 1 d .
C18 C 0.0108(3) 0.7625(3) 0.19274(19) 0.0198(10) Uani 1 1 d .
H18A H -0.0548 0.7588 0.1818 0.024 Uiso 1 1 calc R
H18B H 0.0255 0.8243 0.2004 0.024 Uiso 1 1 calc R
C19 C 0.0187(3) 0.7645(3) 0.30026(18) 0.0215(10) Uani 1 1 d .
H19A H 0.0448 0.8229 0.2932 0.026 Uiso 1 1 calc R
H19B H -0.0469 0.7712 0.3105 0.026 Uiso 1 1 calc R
C20 C 0.0698(3) 0.7204(3) 0.34789(19) 0.0202(10) Uani 1 1 d .
C21 C 0.0449(4) 0.7215(4) 0.4058(2) 0.0328(12) Uani 1 1 d .
H21 H -0.0105 0.7493 0.4170 0.039 Uiso 1 1 calc R
C22 C 0.1006(4) 0.6822(4) 0.4469(2) 0.0356(13) Uani 1 1 d .
H22 H 0.0851 0.6847 0.4861 0.043 Uiso 1 1 calc R
C23 C 0.1777(4) 0.6403(4) 0.4290(2) 0.0339(13) Uani 1 1 d .
H23 H 0.2162 0.6113 0.4555 0.041 Uiso 1 1 calc R
C24 C 0.1992(4) 0.6405(3) 0.3712(2) 0.0262(11) Uani 1 1 d .
H24 H 0.2538 0.6119 0.3593 0.031 Uiso 1 1 calc R
C25 C 0.2791(4) 0.8706(4) 0.3710(2) 0.0325(13) Uani 1 1 d .
H25 H 0.2233 0.8956 0.3579 0.039 Uiso 1 1 calc R
C26 C 0.2926(4) 0.8602(4) 0.4297(2) 0.0386(14) Uani 1 1 d .
H26 H 0.2463 0.8790 0.4554 0.046 Uiso 1 1 calc R
C27 C 0.3697(4) 0.8241(4) 0.4501(2) 0.0418(15) Uani 1 1 d .
H27 H 0.3785 0.8155 0.4898 0.050 Uiso 1 1 calc R
C28 C 0.4370(4) 0.7995(4) 0.4103(2) 0.0352(13) Uani 1 1 d .
H28 H 0.4929 0.7740 0.4226 0.042 Uiso 1 1 calc R
C29 C 0.4203(4) 0.8134(4) 0.3519(2) 0.0261(11) Uani 1 1 d .
C30 C 0.4874(3) 0.7876(3) 0.3057(2) 0.0252(11) Uani 1 1 d .
H30A H 0.4812 0.7247 0.2979 0.030 Uiso 1 1 calc R
H30B H 0.5509 0.7984 0.3191 0.030 Uiso 1 1 calc R
C31 C 0.4949(3) 0.7814(3) 0.19922(19) 0.0219(10) Uani 1 1 d .
H31A H 0.4825 0.7199 0.2089 0.026 Uiso 1 1 calc R
H31B H 0.5611 0.7873 0.1901 0.026 Uiso 1 1 calc R
C32 C 0.4369(3) 0.8085(3) 0.14776(19) 0.0204(10) Uani 1 1 d .
C33 C 0.4621(4) 0.7947(4) 0.0914(2) 0.0325(13) Uani 1 1 d .
H33 H 0.5196 0.7685 0.0831 0.039 Uiso 1 1 calc R
C34 C 0.4041(4) 0.8188(4) 0.0470(2) 0.0364(13) Uani 1 1 d .
H34 H 0.4209 0.8100 0.0084 0.044 Uiso 1 1 calc R
C35 C 0.3221(4) 0.8556(4) 0.0614(2) 0.0339(13) Uani 1 1 d .
H35 H 0.2802 0.8734 0.0327 0.041 Uiso 1 1 calc R
C36 C 0.3006(3) 0.8666(3) 0.1186(2) 0.0257(11) Uani 1 1 d .
H36 H 0.2430 0.8919 0.1279 0.031 Uiso 1 1 calc R
C37 C 0.5307(3) 0.9779(3) 0.1906(2) 0.0276(11) Uani 1 1 d .
H37A H 0.4695 0.9865 0.1742 0.041 Uiso 1 1 calc R
H37B H 0.5671 0.9406 0.1655 0.041 Uiso 1 1 calc R
H37C H 0.5613 1.0342 0.1949 0.041 Uiso 1 1 calc R
C38 C 0.5213(3) 0.9336(3) 0.2505(2) 0.0216(9) Uani 1 1 d .
H38 H 0.5851 0.9236 0.2649 0.026 Uiso 1 1 calc R
C39 C 0.4741(3) 1.0001(3) 0.2931(2) 0.0208(10) Uani 1 1 d .
C40 C 0.3975(3) 1.0446(3) 0.2753(2) 0.0250(10) Uani 1 1 d .
H40 H 0.3785 1.0405 0.2367 0.030 Uiso 1 1 calc R
C41 C 0.3459(3) 1.0972(3) 0.3140(2) 0.0271(11) Uani 1 1 d .
H41 H 0.2948 1.1290 0.3001 0.033 Uiso 1 1 calc R
C42 C 0.3677(4) 1.1032(3) 0.3701(2) 0.0313(12) Uani 1 1 d .
H42 H 0.3292 1.1351 0.3951 0.038 Uiso 1 1 calc R
C43 C 0.4475(4) 1.0620(3) 0.3913(2) 0.0255(10) Uani 1 1 d .
C44 C 0.5033(3) 1.0128(3) 0.3510(2) 0.0241(10) Uani 1 1 d .
C45 C 0.5862(4) 0.9790(4) 0.3733(2) 0.0312(12) Uani 1 1 d .
H45 H 0.6266 0.9478 0.3491 0.037 Uiso 1 1 calc R
C46 C 0.6091(4) 0.9910(4) 0.4299(2) 0.0379(13) Uani 1 1 d .
H46 H 0.6656 0.9677 0.4432 0.046 Uiso 1 1 calc R
C47 C 0.5523(5) 1.0363(4) 0.4693(2) 0.0429(15) Uani 1 1 d .
H47 H 0.5699 1.0418 0.5081 0.051 Uiso 1 1 calc R
C48 C 0.4737(4) 1.0710(4) 0.4505(2) 0.0387(13) Uani 1 1 d .
H48 H 0.4349 1.1016 0.4761 0.046 Uiso 1 1 calc R
F1 F 0.2157(3) 0.1719(3) 0.08899(18) 0.0795(13) Uani 1 1 d .
F2 F 0.2932(4) 0.0634(3) 0.1384(2) 0.0831(14) Uani 1 1 d U
F3 F 0.3286(5) 0.0945(4) 0.04464(19) 0.115(2) Uani 1 1 d .
F4 F 0.4220(3) 0.1331(3) 0.1151(2) 0.0767(13) Uani 1 1 d .
F5 F 0.3419(3) 0.2467(3) 0.0724(2) 0.0883(16) Uani 1 1 d .
F6 F 0.3111(3) 0.2096(3) 0.16150(18) 0.0761(13) Uani 1 1 d .
F7 F 0.1284(3) 0.3944(3) 0.3784(2) 0.0778(14) Uani 1 1 d .
F8 F 0.2348(3) 0.4315(3) 0.44093(17) 0.0705(12) Uani 1 1 d .
F9 F 0.2605(3) 0.4354(3) 0.34604(18) 0.0756(13) Uani 1 1 d .
F10 F 0.3245(3) 0.3265(3) 0.40231(18) 0.0647(11) Uani 1 1 d .
F11 F 0.2201(3) 0.2882(3) 0.33770(15) 0.0625(11) Uani 1 1 d .
F12 F 0.1916(3) 0.2776(3) 0.43231(18) 0.0728(12) Uani 1 1 d .
P1 P 0.31765(12) 0.15217(11) 0.10023(7) 0.0461(4) Uani 1 1 d U
P2 P 0.22670(9) 0.35335(11) 0.39079(6) 0.0330(3) Uani 1 1 d .

loop_
_atom_site_aniso_label
_atom_site_aniso_U_11
_atom_site_aniso_U_22
_atom_site_aniso_U_33
_atom_site_aniso_U_23
_atom_site_aniso_U_13
_atom_site_aniso_U_12
Cu1 0.0093(2) 0.0241(3) 0.0154(3) 0.0010(2) 0.0010(2) 0.00110(18)
Cu2 0.0091(2) 0.0281(3) 0.0165(3) -0.0017(2) 0.0004(2) -0.00112(19)
N1 0.0128(19) 0.0221(19) 0.0179(19) -0.0023(15) -0.0007(14) -0.0050(17)
N2 0.0147(16) 0.0227(18) 0.0174(18) -0.0036(17) 0.0029(16) -0.0005(13)
N3 0.015(2) 0.029(2) 0.0176(19) 0.0034(16) 0.0027(15) 0.0021(18)
N4 0.012(2) 0.031(2) 0.0193(19) -0.0005(16) 0.0020(15) -0.0044(17)
N5 0.0122(16) 0.0318(19) 0.0155(17) 0.0016(19) 0.0000(16) -0.0013(14)
N6 0.015(2) 0.031(2) 0.0177(19) -0.0025(16) 0.0050(15) -0.0053(19)
Cl1 0.0117(4) 0.0258(5) 0.0227(5) 0.0006(5) -0.0009(4) 0.0032(4)
Cl2 0.0124(5) 0.0271(5) 0.0290(6) -0.0039(5) 0.0018(4) 0.0003(4)
C1 0.022(2) 0.020(2) 0.039(3) 0.004(2) 0.009(2) -0.009(2)
C2 0.018(2) 0.024(3) 0.042(3) 0.005(2) -0.001(2) -0.0067(19)
C3 0.016(3) 0.028(3) 0.061(4) 0.003(2) 0.002(2) -0.006(2)
C4 0.023(3) 0.039(3) 0.063(4) -0.008(3) 0.015(3) -0.007(3)
C5 0.039(3) 0.047(4) 0.041(3) -0.017(3) 0.013(3) -0.016(3)
C6 0.025(3) 0.032(3) 0.026(3) -0.005(2) 0.003(2) -0.018(2)
C7 0.038(3) 0.045(4) 0.038(3) -0.005(3) -0.001(3) -0.020(3)
C8 0.026(3) 0.044(3) 0.049(4) 0.005(3) -0.006(2) -0.015(3)
C9 0.022(3) 0.040(3) 0.043(3) 0.009(3) -0.009(2) -0.010(2)
C10 0.021(3) 0.027(3) 0.031(3) 0.001(2) 0.005(2) -0.006(2)
C11 0.016(2) 0.026(2) 0.024(2) -0.003(2) 0.004(2) -0.0061(16)
C12 0.017(2) 0.044(3) 0.039(3) -0.003(2) 0.004(2) -0.009(2)
C13 0.015(2) 0.028(3) 0.019(2) 0.0009(19) 0.0023(17) -0.003(2)
C14 0.029(3) 0.035(3) 0.018(2) -0.004(2) 0.006(2) -0.011(2)
C15 0.031(3) 0.059(4) 0.016(3) 0.003(2) -0.004(2) -0.002(3)
C16 0.016(2) 0.045(3) 0.024(3) 0.006(2) -0.0033(19) 0.001(2)
C17 0.011(2) 0.028(3) 0.025(3) 0.002(2) -0.0023(17) -0.004(2)
C18 0.011(2) 0.025(3) 0.024(2) 0.0023(19) -0.0034(18) -0.0020(19)
C19 0.014(2) 0.030(3) 0.021(2) -0.001(2) 0.0046(18) 0.003(2)
C20 0.018(2) 0.023(2) 0.020(2) -0.0001(19) 0.0044(18) -0.004(2)
C21 0.035(3) 0.037(3) 0.026(3) 0.000(2) 0.011(2) 0.002(3)
C22 0.044(3) 0.050(3) 0.013(2) 0.007(2) 0.006(2) 0.003(3)
C23 0.036(3) 0.045(3) 0.021(2) 0.009(2) -0.006(2) 0.008(3)
C24 0.022(3) 0.034(3) 0.023(2) 0.005(2) 0.0008(19) 0.005(2)
C25 0.034(3) 0.038(3) 0.026(3) -0.008(2) 0.006(2) -0.004(2)
C26 0.039(3) 0.057(4) 0.020(3) -0.004(3) 0.010(2) -0.009(3)
C27 0.046(4) 0.059(4) 0.021(3) 0.002(3) 0.003(2) -0.014(3)
C28 0.036(3) 0.047(4) 0.022(3) 0.004(2) -0.009(2) -0.007(3)
C29 0.021(3) 0.035(3) 0.022(3) 0.001(2) -0.0025(19) -0.013(2)
C30 0.019(3) 0.030(3) 0.026(3) -0.001(2) -0.0028(19) -0.003(2)
C31 0.014(2) 0.031(3) 0.021(2) -0.004(2) 0.0030(18) 0.005(2)
C32 0.013(2) 0.027(3) 0.022(2) -0.002(2) 0.0028(18) -0.0045(19)
C33 0.029(3) 0.049(3) 0.020(3) -0.004(2) 0.009(2) -0.007(3)
C34 0.032(3) 0.057(4) 0.020(3) -0.004(2) 0.005(2) -0.006(3)
C35 0.026(3) 0.056(3) 0.019(2) 0.007(2) -0.008(2) -0.007(3)
C36 0.015(2) 0.040(3) 0.022(3) 0.004(2) -0.0052(18) -0.004(2)
C37 0.022(3) 0.033(3) 0.028(3) 0.001(2) 0.004(2) -0.006(2)
C38 0.0133(19) 0.026(2) 0.025(2) 0.001(2) 0.000(2) -0.0052(16)
C39 0.011(2) 0.023(2) 0.028(3) -0.0024(19) -0.0032(18) -0.0012(18)
C40 0.014(2) 0.028(2) 0.032(3) 0.000(2) -0.0046(19) -0.0025(19)
C41 0.014(2) 0.030(3) 0.037(3) 0.000(2) -0.003(2) 0.000(2)
C42 0.022(3) 0.028(3) 0.044(3) -0.012(2) 0.008(2) -0.006(2)
C43 0.031(3) 0.020(2) 0.025(3) -0.001(2) -0.003(2) 0.001(2)
C44 0.017(2) 0.024(3) 0.031(3) 0.000(2) -0.0042(19) -0.0036(19)
C45 0.022(3) 0.036(3) 0.035(3) 0.005(2) -0.007(2) -0.002(2)
C46 0.032(3) 0.045(3) 0.037(3) 0.007(3) -0.015(2) -0.006(3)
C47 0.058(4) 0.043(3) 0.027(3) -0.011(3) -0.019(3) 0.001(3)
C48 0.052(4) 0.037(3) 0.027(3) -0.007(2) -0.004(3) 0.009(3)
F1 0.060(3) 0.110(4) 0.068(3) -0.001(3) -0.027(2) 0.004(3)
F2 0.088(4) 0.078(3) 0.083(3) 0.015(2) -0.020(3) -0.011(3)
F3 0.155(5) 0.141(5) 0.049(3) -0.028(3) -0.030(3) 0.076(4)
F4 0.062(3) 0.079(3) 0.089(3) 0.008(3) -0.003(2) 0.014(2)
F5 0.073(3) 0.081(3) 0.110(4) 0.050(3) 0.032(3) 0.016(3)
F6 0.059(3) 0.095(3) 0.075(3) -0.017(2) -0.010(2) -0.004(2)
F7 0.043(3) 0.093(3) 0.098(3) -0.014(3) -0.010(2) 0.017(2)
F8 0.077(3) 0.076(3) 0.058(2) -0.012(2) -0.017(2) 0.014(2)
F9 0.078(3) 0.079(3) 0.069(3) 0.014(2) 0.009(2) -0.011(3)
F10 0.0280(19) 0.083(3) 0.083(3) -0.005(2) -0.0129(18) 0.0108(19)
F11 0.059(2) 0.083(3) 0.046(2) -0.020(2) -0.0067(18) 0.016(2)
F12 0.067(3) 0.084(3) 0.068(3) 0.018(2) 0.015(2) -0.021(2)
P1 0.0493(10) 0.0438(9) 0.0450(9) 0.0076(7) -0.0063(7) 0.0008(8)
P2 0.0166(6) 0.0582(9) 0.0241(7) -0.0084(6) 0.0008(5) -0.0050(6)

loop_
_atom_type_symbol
_atom_type_description
_atom_type_scat_dispersion_real
_atom_type_scat_dispersion_imag
_atom_type_scat_source
C C 0.0033 0.0016 'International Tables Vol C Tables 4.2.6.8 and 6.1.1.4'
H H 0.0000 0.0000 'International Tables Vol C Tables 4.2.6.8 and 6.1.1.4'
N N 0.0061 0.0033 'International Tables Vol C Tables 4.2.6.8 and 6.1.1.4'
O O 0.0106 0.0060 'International Tables Vol C Tables 4.2.6.8 and 6.1.1.4'
Cu Cu 0.3201 1.2651 'International Tables Vol C Tables 4.2.6.8 and 6.1.1.4'
P P 0.1023 0.0942 'International Tables Vol C Tables 4.2.6.8 and 6.1.1.4'
F F 0.0171 0.0103 'International Tables Vol C Tables 4.2.6.8 and 6.1.1.4'
Cl Cl 0.1484 0.1585 'International Tables Vol C Tables 4.2.6.8 and 6.1.1.4'

loop_
_geom_angle_atom_site_label_1
_geom_angle_atom_site_label_2
_geom_angle_atom_site_label_3
_geom_angle
N1 Cu1 N2 83.66(15)
N1 Cu1 N3 166.98(14)
N2 Cu1 N3 83.39(16)
N1 Cu1 Cl1 97.21(12)
N2 Cu1 Cl1 178.97(12)
N3 Cu1 Cl1 95.72(12)
N5 Cu2 N4 83.33(16)
N5 Cu2 N6 84.48(16)
N4 Cu2 N6 166.98(15)
N5 Cu2 Cl2 171.52(11)
N4 Cu2 Cl2 96.18(12)
N6 Cu2 Cl2 96.55(12)
C17 N1 C13 117.3(4)
C17 N1 Cu1 115.1(3)
C13 N1 Cu1 127.5(3)
C19 N2 C18 110.6(3)
C19 N2 C11 112.8(3)
C18 N2 C11 114.8(3)
C19 N2 Cu1 101.5(3)
C18 N2 Cu1 104.9(2)
C11 N2 Cu1 111.1(2)
C24 N3 C20 118.4(4)
C24 N3 Cu1 129.8(3)
C20 N3 Cu1 111.7(3)
C32 N4 C36 117.0(4)
C32 N4 Cu2 113.5(3)
C36 N4 Cu2 129.4(3)
C31 N5 C30 108.6(3)
C31 N5 C38 115.2(3)
C30 N5 C38 112.0(3)
C31 N5 Cu2 104.8(3)
C30 N5 Cu2 103.7(3)
C38 N5 Cu2 111.8(2)
C29 N6 C25 117.2(4)
C29 N6 Cu2 114.4(3)
C25 N6 Cu2 128.4(4)
C10 C1 C2 121.0(5)
C10 C1 C6 122.1(5)
C2 C1 C6 116.9(5)
C3 C2 C1 117.6(5)
C3 C2 H2 121.2
C1 C2 H2 121.2
C2 C3 C4 122.7(5)
C2 C3 H3 118.6
C4 C3 H3 118.6
C5 C4 C3 120.3(6)
C5 C4 H4 119.8
C3 C4 H4 119.8
C4 C5 C6 120.3(6)
C4 C5 H5 119.8
C6 C5 H5 119.8
C5 C6 C7 121.2(5)
C5 C6 C1 122.0(5)
C7 C6 C1 116.8(5)
C8 C7 C6 120.3(5)
C8 C7 H7 119.8
C6 C7 H7 119.8
C7 C8 C9 121.0(5)
C7 C8 H8 119.5
C9 C8 H8 119.5
C10 C9 C8 123.2(5)
C10 C9 H9 118.4
C8 C9 H9 118.4
C9 C10 C1 116.3(5)
C9 C10 C11 120.5(5)
C1 C10 C11 123.2(4)
C12 C11 C10 114.3(4)
C12 C11 N2 108.3(4)
C10 C11 N2 112.5(4)
C12 C11 H11 107.1
C10 C11 H11 107.1
N2 C11 H11 107.1
C11 C12 H12A 109.5
C11 C12 H12B 109.5
H12A C12 H12B 109.5
C11 C12 H12C 109.5
H12A C12 H12C 109.5
H12B C12 H12C 109.5
N1 C13 C14 123.5(5)
N1 C13 H13 118.3
C14 C13 H13 118.3
C15 C14 C13 118.6(5)
C15 C14 H14 120.7
C13 C14 H14 120.7
C14 C15 C16 118.6(5)
C14 C15 H15 120.7
C16 C15 H15 120.7
C17 C16 C15 119.2(5)
C17 C16 H16 120.4
C15 C16 H16 120.4
N1 C17 C16 122.7(5)
N1 C17 C18 113.6(4)
C16 C17 C18 123.7(4)
C17 C18 N2 109.6(4)
C17 C18 H18A 109.8
N2 C18 H18A 109.8
C17 C18 H18B 109.8
N2 C18 H18B 109.8
H18A C18 H18B 108.2
C20 C19 N2 108.2(4)
C20 C19 H19A 110.1
N2 C19 H19A 110.1
C20 C19 H19B 110.1
N2 C19 H19B 110.1
H19A C19 H19B 108.4
N3 C20 C21 120.1(5)
N3 C20 C19 114.1(4)
C21 C20 C19 125.8(5)
C22 C21 C20 120.8(5)
C22 C21 H21 119.6
C20 C21 H21 119.6
C23 C22 C21 118.0(5)
C23 C22 H22 121.0
C21 C22 H22 121.0
C22 C23 C24 119.0(5)
C22 C23 H23 120.5
C24 C23 H23 120.5
N3 C24 C23 123.6(5)
N3 C24 H24 118.2
C23 C24 H24 118.2
N6 C25 C26 122.1(6)
N6 C25 H25 118.9
C26 C25 H25 118.9
C27 C26 C25 121.0(6)
C27 C26 H26 119.5
C25 C26 H26 119.5
C26 C27 C28 117.2(5)
C26 C27 H27 121.4
C28 C27 H27 121.4
C27 C28 C29 119.1(6)
C27 C28 H28 120.4
C29 C28 H28 120.4
N6 C29 C28 123.3(5)
N6 C29 C30 113.5(4)
C28 C29 C30 123.2(5)
C29 C30 N5 111.7(4)
C29 C30 H30A 109.3
N5 C30 H30A 109.3
C29 C30 H30B 109.3
N5 C30 H30B 109.3
H30A C30 H30B 107.9
N5 C31 C32 108.9(4)
N5 C31 H31A 109.9
C32 C31 H31A 109.9
N5 C31 H31B 109.9
C32 C31 H31B 109.9
H31A C31 H31B 108.3
N4 C32 C33 122.0(5)
N4 C32 C31 113.7(4)
C33 C32 C31 124.3(5)
C32 C33 C34 120.8(5)
C32 C33 H33 119.6
C34 C33 H33 119.6
C35 C34 C33 117.1(5)
C35 C34 H34 121.4
C33 C34 H34 121.4
C34 C35 C36 119.2(5)
C34 C35 H35 120.4
C36 C35 H35 120.4
N4 C36 C35 123.9(5)
N4 C36 H36 118.0
C35 C36 H36 118.0
C38 C37 H37A 109.5
C38 C37 H37B 109.5
H37A C37 H37B 109.5
C38 C37 H37C 109.5
H37A C37 H37C 109.5
H37B C37 H37C 109.5
C37 C38 C39 108.8(4)
C37 C38 N5 114.6(4)
C39 C38 N5 112.7(3)
C37 C38 H38 106.8
C39 C38 H38 106.8
N5 C38 H38 106.8
C40 C39 C44 117.4(4)
C40 C39 C38 118.8(4)
C44 C39 C38 123.8(4)
C39 C40 C41 121.0(5)
C39 C40 H40 119.5
C41 C40 H40 119.5
C42 C41 C40 122.2(5)
C42 C41 H41 118.9
C40 C41 H41 118.9
C41 C42 C43 120.3(5)
C41 C42 H42 119.9
C43 C42 H42 119.9
C42 C43 C48 120.9(5)
C42 C43 C44 117.4(4)
C48 C43 C44 121.7(5)
C45 C44 C39 123.5(5)
C45 C44 C43 115.2(5)
C39 C44 C43 121.3(4)
C46 C45 C44 120.8(5)
C46 C45 H45 119.6
C44 C45 H45 119.6
C45 C46 C47 123.4(5)
C45 C46 H46 118.3
C47 C46 H46 118.3
C48 C47 C46 118.5(5)
C48 C47 H47 120.7
C46 C47 H47 120.7
C47 C48 C43 120.3(5)
C47 C48 H48 119.9
C43 C48 H48 119.9
F1 P1 F4 177.1(3)
F1 P1 F3 93.8(3)
F4 P1 F3 88.9(3)
F1 P1 F5 87.9(3)
F4 P1 F5 92.6(3)
F3 P1 F5 98.4(3)
F1 P1 F2 92.7(3)
F4 P1 F2 86.3(3)
F3 P1 F2 90.3(3)
F5 P1 F2 171.2(3)
F1 P1 F6 89.3(2)
F4 P1 F6 87.9(2)
F3 P1 F6 176.3(3)
F5 P1 F6 83.6(3)
F2 P1 F6 87.6(3)
F10 P2 F7 172.5(3)
F10 P2 F11 91.4(2)
F7 P2 F11 93.0(2)
F10 P2 F12 89.6(3)
F7 P2 F12 96.5(3)
F11 P2 F12 90.0(2)
F10 P2 F8 90.2(2)
F7 P2 F8 84.7(2)
F11 P2 F8 173.2(2)
F12 P2 F8 96.7(2)
F10 P2 F9 92.3(2)
F7 P2 F9 81.6(3)
F11 P2 F9 90.1(2)
F12 P2 F9 178.1(3)
F8 P2 F9 83.3(2)

loop_
_geom_bond_atom_site_label_1
_geom_bond_atom_site_label_2
_geom_bond_distance
Cu1 N1 1.950(4)
Cu1 N2 1.961(3)
Cu1 N3 1.976(4)
Cu1 Cl1 2.1431(11)
Cu2 N5 1.931(3)
Cu2 N4 1.974(4)
Cu2 N6 1.978(4)
Cu2 Cl2 2.1358(12)
N1 C17 1.307(6)
N1 C13 1.333(6)
N2 C19 1.506(6)
N2 C18 1.506(6)
N2 C11 1.576(5)
N3 C24 1.320(6)
N3 C20 1.321(6)
N4 C32 1.301(6)
N4 C36 1.319(6)
N5 C31 1.495(6)
N5 C30 1.527(6)
N5 C38 1.592(5)
N6 C29 1.286(7)
N6 C25 1.331(6)
C1 C10 1.405(7)
C1 C2 1.416(7)
C1 C6 1.456(7)
C2 C3 1.358(7)
C2 H2 0.9300
C3 C4 1.415(8)
C3 H3 0.9300
C4 C5 1.311(9)
C4 H4 0.9300
C5 C6 1.343(8)
C5 H5 0.9300
C6 C7 1.409(8)
C7 C8 1.328(8)
C7 H7 0.9300
C8 C9 1.422(8)
C8 H8 0.9300
C9 C10 1.339(7)
C9 H9 0.9300
C10 C11 1.538(7)
C11 C12 1.460(6)
C11 H11 0.9800
C12 H12A 0.9600
C12 H12B 0.9600
C12 H12C 0.9600
C13 C14 1.375(6)
C13 H13 0.9300
C14 C15 1.334(8)
C14 H14 0.9300
C15 C16 1.387(7)
C15 H15 0.9300
C16 C17 1.363(7)
C16 H16 0.9300
C17 C18 1.500(6)
C18 H18A 0.9700
C18 H18B 0.9700
C19 C20 1.474(6)
C19 H19A 0.9700
C19 H19B 0.9700
C20 C21 1.378(7)
C21 C22 1.371(8)
C21 H21 0.9300
C22 C23 1.333(8)
C22 H22 0.9300
C23 C24 1.366(7)
C23 H23 0.9300
C24 H24 0.9300
C25 C26 1.373(7)
C25 H25 0.9300
C26 C27 1.314(8)
C26 H26 0.9300
C27 C28 1.376(8)
C27 H27 0.9300
C28 C29 1.380(7)
C28 H28 0.9300
C29 C30 1.482(7)
C30 H30A 0.9700
C30 H30B 0.9700
C31 C32 1.502(6)
C31 H31A 0.9700
C31 H31B 0.9700
C32 C33 1.362(7)
C33 C34 1.364(8)
C33 H33 0.9300
C34 C35 1.335(8)
C34 H34 0.9300
C35 C36 1.362(7)
C35 H35 0.9300
C36 H36 0.9300
C37 C38 1.536(7)
C37 H37A 0.9600
C37 H37B 0.9600
C37 H37C 0.9600
C38 C39 1.555(6)
C38 H38 0.9800
C39 C40 1.346(6)
C39 C44 1.410(7)
C40 C41 1.401(7)
C40 H40 0.9300
C41 C42 1.330(7)
C41 H41 0.9300
C42 C43 1.385(7)
C42 H42 0.9300
C43 C48 1.418(7)
C43 C44 1.430(7)
C44 C45 1.385(7)
C45 C46 1.355(7)
C45 H45 0.9300
C46 C47 1.394(8)
C46 H46 0.9300
C47 C48 1.311(8)
C47 H47 0.9300
C48 H48 0.9300
F1 P1 1.506(5)
F2 P1 1.637(5)
F3 P1 1.555(5)
F4 P1 1.554(5)
F5 P1 1.601(4)
F6 P1 1.657(4)
F7 P2 1.558(4)
F8 P2 1.653(4)
F9 P2 1.680(4)
F10 P2 1.477(4)
F11 P2 1.570(4)
F12 P2 1.570(4)

loop_
_geom_torsion_atom_site_label_1
_geom_torsion_atom_site_label_2
_geom_torsion_atom_site_label_3
_geom_torsion_atom_site_label_4
_geom_torsion
N2 Cu1 N1 C17 17.4(3)
N3 Cu1 N1 C17 23.6(8)
Cl1 Cu1 N1 C17 -163.1(3)
N2 Cu1 N1 C13 -160.5(4)
N3 Cu1 N1 C13 -154.3(6)
Cl1 Cu1 N1 C13 19.0(4)
N1 Cu1 N2 C19 -145.0(3)
N3 Cu1 N2 C19 36.4(3)
Cl1 Cu1 N2 C19 67(7)
N1 Cu1 N2 C18 -29.8(3)
N3 Cu1 N2 C18 151.6(3)
Cl1 Cu1 N2 C18 -178(100)
N1 Cu1 N2 C11 94.8(3)
N3 Cu1 N2 C11 -83.8(3)
Cl1 Cu1 N2 C11 -53(7)
N1 Cu1 N3 C24 152.0(6)
N2 Cu1 N3 C24 158.1(5)
Cl1 Cu1 N3 C24 -21.4(5)
N1 Cu1 N3 C20 -26.3(8)
N2 Cu1 N3 C20 -20.2(3)
Cl1 Cu1 N3 C20 160.4(3)
N5 Cu2 N4 C32 19.7(3)
N6 Cu2 N4 C32 -1.0(8)
Cl2 Cu2 N4 C32 -168.8(3)
N5 Cu2 N4 C36 -161.9(5)
N6 Cu2 N4 C36 177.4(6)
Cl2 Cu2 N4 C36 9.6(4)
N4 Cu2 N5 C31 -32.9(3)
N6 Cu2 N5 C31 142.5(3)
Cl2 Cu2 N5 C31 -120.1(8)
N4 Cu2 N5 C30 -146.7(3)
N6 Cu2 N5 C30 28.7(3)
Cl2 Cu2 N5 C30 126.1(7)
N4 Cu2 N5 C38 92.5(3)
N6 Cu2 N5 C38 -92.1(3)
Cl2 Cu2 N5 C38 5.3(10)
N5 Cu2 N6 C29 -18.7(4)
N4 Cu2 N6 C29 2.0(8)
Cl2 Cu2 N6 C29 169.8(4)
N5 Cu2 N6 C25 162.3(5)
N4 Cu2 N6 C25 -177.0(6)
Cl2 Cu2 N6 C25 -9.2(4)
C10 C1 C2 C3 -176.8(4)
C6 C1 C2 C3 2.3(6)
C1 C2 C3 C4 0.4(7)
C2 C3 C4 C5 -2.8(8)
C3 C4 C5 C6 2.2(9)
C4 C5 C6 C7 -177.7(5)
C4 C5 C6 C1 0.6(8)
C10 C1 C6 C5 176.2(5)
C2 C1 C6 C5 -2.9(7)
C10 C1 C6 C7 -5.4(7)
C2 C1 C6 C7 175.5(4)
C5 C6 C7 C8 178.9(5)
C1 C6 C7 C8 0.5(7)
C6 C7 C8 C9 3.6(8)
C7 C8 C9 C10 -3.0(8)
C8 C9 C10 C1 -1.8(7)
C8 C9 C10 C11 175.6(4)
C2 C1 C10 C9 -175.0(4)
C6 C1 C10 C9 5.9(7)
C2 C1 C10 C11 7.6(7)
C6 C1 C10 C11 -171.4(4)
C9 C10 C11 C12 32.9(7)
C1 C10 C11 C12 -149.8(5)
C9 C10 C11 N2 -91.1(5)
C1 C10 C11 N2 86.1(5)
C19 N2 C11 C12 47.7(5)
C18 N2 C11 C12 -80.3(5)
Cu1 N2 C11 C12 160.9(3)
C19 N2 C11 C10 175.0(4)
C18 N2 C11 C10 47.0(5)
Cu1 N2 C11 C10 -71.8(4)
C17 N1 C13 C14 1.0(7)
Cu1 N1 C13 C14 178.9(4)
N1 C13 C14 C15 0.9(8)
C13 C14 C15 C16 -1.4(8)
C14 C15 C16 C17 0.0(8)
C13 N1 C17 C16 -2.5(7)
Cu1 N1 C17 C16 179.4(4)
C13 N1 C17 C18 179.5(4)
Cu1 N1 C17 C18 1.4(5)
C15 C16 C17 N1 2.0(8)
C15 C16 C17 C18 179.9(5)
N1 C17 C18 N2 -26.8(5)
C16 C17 C18 N2 155.2(5)
C19 N2 C18 C17 146.5(4)
C11 N2 C18 C17 -84.4(4)
Cu1 N2 C18 C17 37.9(4)
C18 N2 C19 C20 -158.5(4)
C11 N2 C19 C20 71.4(4)
Cu1 N2 C19 C20 -47.6(4)
C24 N3 C20 C21 -1.0(7)
Cu1 N3 C20 C21 177.5(4)
C24 N3 C20 C19 177.5(4)
Cu1 N3 C20 C19 -4.0(5)
N2 C19 C20 N3 35.6(5)
N2 C19 C20 C21 -146.0(5)
N3 C20 C21 C22 1.9(8)
C19 C20 C21 C22 -176.4(5)
C20 C21 C22 C23 -2.4(9)
C21 C22 C23 C24 1.9(9)
C20 N3 C24 C23 0.7(8)
Cu1 N3 C24 C23 -177.5(4)
C22 C23 C24 N3 -1.1(9)
C29 N6 C25 C26 -1.4(8)
Cu2 N6 C25 C26 177.6(4)
N6 C25 C26 C27 -0.9(9)
C25 C26 C27 C28 1.7(9)
C26 C27 C28 C29 -0.3(9)
C25 N6 C29 C28 2.8(8)
Cu2 N6 C29 C28 -176.3(4)
C25 N6 C29 C30 179.8(4)
Cu2 N6 C29 C30 0.7(6)
C27 C28 C29 N6 -2.1(9)
C27 C28 C29 C30 -178.7(5)
N6 C29 C30 N5 24.5(6)
C28 C29 C30 N5 -158.6(5)
C31 N5 C30 C29 -147.5(4)
C38 N5 C30 C29 84.2(4)
Cu2 N5 C30 C29 -36.5(4)
C30 N5 C31 C32 151.6(4)
C38 N5 C31 C32 -81.9(4)
Cu2 N5 C31 C32 41.3(4)
C36 N4 C32 C33 -1.1(7)
Cu2 N4 C32 C33 177.5(4)
C36 N4 C32 C31 -178.1(4)
Cu2 N4 C32 C31 0.5(5)
N5 C31 C32 N4 -28.2(6)
N5 C31 C32 C33 154.9(5)
N4 C32 C33 C34 1.2(8)
C31 C32 C33 C34 177.9(5)
C32 C33 C34 C35 -0.5(9)
C33 C34 C35 C36 -0.3(9)
C32 N4 C36 C35 0.3(8)
Cu2 N4 C36 C35 -178.1(4)
C34 C35 C36 N4 0.4(9)
C31 N5 C38 C37 39.1(5)
C30 N5 C38 C37 163.9(4)
Cu2 N5 C38 C37 -80.3(4)
C31 N5 C38 C39 164.2(4)
C30 N5 C38 C39 -71.0(4)
Cu2 N5 C38 C39 44.8(4)
C37 C38 C39 C40 46.2(5)
N5 C38 C39 C40 -82.0(5)
C37 C38 C39 C44 -137.9(5)
N5 C38 C39 C44 93.9(5)
C44 C39 C40 C41 -3.8(7)
C38 C39 C40 C41 172.4(4)
C39 C40 C41 C42 -2.5(8)
C40 C41 C42 C43 4.9(8)
C41 C42 C43 C48 177.3(5)
C41 C42 C43 C44 -0.9(7)
C40 C39 C44 C45 -172.7(5)
C38 C39 C44 C45 11.3(7)
C40 C39 C44 C43 7.7(7)
C38 C39 C44 C43 -168.3(4)
C42 C43 C44 C45 174.9(5)
C48 C43 C44 C45 -3.3(7)
C42 C43 C44 C39 -5.4(7)
C48 C43 C44 C39 176.4(5)
C39 C44 C45 C46 -177.8(5)
C43 C44 C45 C46 1.9(7)
C44 C45 C46 C47 0.5(9)
C45 C46 C47 C48 -1.6(9)
C46 C47 C48 C43 0.1(9)
C42 C43 C48 C47 -175.8(6)
C44 C43 C48 C47 2.4(9)

loop_
_platon_squeeze_void_nr
_platon_squeeze_void_average_x
_platon_squeeze_void_average_y
_platon_squeeze_void_average_z
_platon_squeeze_void_volume
_platon_squeeze_void_count_electrons
_platon_squeeze_void_content
1 0.084 0.001 0.091 47 10 ' '
2 -0.084 0.501 0.409 47 10 ' '
3 0.080 0.459 0.951 37 6 ' '
4 0.416 -0.001 0.591 47 10 ' '
5 0.419 0.541 0.451 37 6 ' '
6 0.584 0.499 0.909 47 10 ' '
7 0.580 0.041 0.049 37 6 ' '
8 0.920 0.959 0.549 37 6 ' '
